data_7205875
loop_
_publ_author_name
'Xu, Yanqing'
'Xia, Peilei'
'Wang, Xiuteng'
'Wei, Wei'
'Zhang, Fanzhou'
'Hu, Changwen'

_publ_section_title
;
 Positional disorder of Cu(ii) ions in a cluster: a novel heptanuclear
 Cu(ii) core supported by 4-bromo-3,5-dimethylpyrazolate
;
_journal_issue 8
_journal_name_full CrystEngComm
_journal_page_first 2820
_journal_paper_doi 10.1039/c0ce00933d
_journal_volume 13
_journal_year 2011
_chemical_formula_moiety C54H96Br6Cl4Cu7N20O12
_chemical_formula_sum 'C54 H96 Br6 Cl4 Cu7 N20 O12'
_chemical_formula_weight 2283.54
_chemical_name_systematic
;
?
;
_space_group_IT_number 62
_symmetry_cell_setting orthorhombic
_symmetry_space_group_name_Hall '-P 2ac 2n'
_symmetry_space_group_name_H-M 'P n m a'
_atom_sites_solution_hydrogens geom
_atom_sites_solution_primary direct
_atom_sites_solution_secondary difmap
_audit_creation_method SHELXL-97
_cell_angle_alpha 90.00
_cell_angle_beta 90.00
_cell_angle_gamma 90.00
_cell_formula_units_Z 4
_cell_length_a 24.3342(13)
_cell_length_b 22.3283(12)
_cell_length_c 14.4168(8)
_cell_measurement_reflns_used 5800
_cell_measurement_temperature 296(2)
_cell_measurement_theta_max 27.4719
_cell_measurement_theta_min 3.0867
_cell_volume 7833.2(7)
_computing_cell_refinement 'CrystalClear (Rigaku, 2000) '
_computing_data_collection 'CrystalClear (Rigaku, 2000) '
_computing_data_reduction 'CrystalClear (Rigaku, 2000) '
_computing_molecular_graphics 'SHELXL-97 (Sheldrick, 1997)'
_computing_publication_material 'SHELXL-97 (Sheldrick, 1997)'
_computing_structure_refinement 'SHELXL-97 (Sheldrick, 1997)'
_computing_structure_solution 'SHELXS-97 (Sheldrick, 1990)'
_diffrn_ambient_temperature 296(2)
_diffrn_measured_fraction_theta_full 0.993
_diffrn_measured_fraction_theta_max 0.993
_diffrn_measurement_device_type 'Bruker CCD area-detector'
_diffrn_measurement_method dtprofit.ref
_diffrn_radiation_monochromator graphite
_diffrn_radiation_source 'fine-focus sealed tube'
_diffrn_radiation_type MoK\a
_diffrn_radiation_wavelength 0.71073
_diffrn_reflns_av_R_equivalents 0.0526
_diffrn_reflns_av_sigmaI/netI 0.0359
_diffrn_reflns_limit_h_max 27
_diffrn_reflns_limit_h_min -27
_diffrn_reflns_limit_k_max 25
_diffrn_reflns_limit_k_min -25
_diffrn_reflns_limit_l_max 9
_diffrn_reflns_limit_l_min -16
_diffrn_reflns_number 38078
_diffrn_reflns_theta_full 23.97
_diffrn_reflns_theta_max 23.97
_diffrn_reflns_theta_min 1.64
_exptl_absorpt_coefficient_mu 5.125
_exptl_absorpt_correction_T_max 0.359
_exptl_absorpt_correction_T_min 0.337
_exptl_absorpt_correction_type multi-scan
_exptl_absorpt_process_details 'CrystalClear (Rigaku, 2000)'
_exptl_crystal_colour green
_exptl_crystal_density_diffrn 1.875
_exptl_crystal_density_method 'not measured'
_exptl_crystal_description 'tetragonal pyramid-like'
_exptl_crystal_F_000 4404
_exptl_crystal_size_max 0.22
_exptl_crystal_size_mid 0.21
_exptl_crystal_size_min 0.20
_refine_diff_density_max 1.277
_refine_diff_density_min -1.171
_refine_diff_density_rms 0.111
_refine_ls_extinction_method none
_refine_ls_goodness_of_fit_ref 1.044
_refine_ls_hydrogen_treatment constr
_refine_ls_matrix_type full
_refine_ls_number_parameters 414
_refine_ls_number_reflns 6271
_refine_ls_number_restraints 7
_refine_ls_restrained_S_all 1.044
_refine_ls_R_factor_all 0.0703
_refine_ls_R_factor_gt 0.0462
_refine_ls_shift/su_max 0.009
_refine_ls_shift/su_mean 0.000
_refine_ls_structure_factor_coef Fsqd
_refine_ls_weighting_details 'calc w=1/[\s^2^(Fo^2^)+(0.0747P)^2^+20.5466P] where P=(Fo^2^+2Fc^2^)/3'
_refine_ls_weighting_scheme calc
_refine_ls_wR_factor_gt 0.1261
_refine_ls_wR_factor_ref 0.1417
_reflns_number_gt 4634
_reflns_number_total 6271
_reflns_threshold_expression >2sigma(I)
_cod_data_source_file c0ce00933d.txt
_cod_data_source_block e:\student\xpl\cc\cu7-dmf\cdata\a
_cod_depositor_comments
;
The following automatic conversions were performed:
'_exptl_absorpt_correction_type' value 'Multi-scan' changed to
'multi-scan' according to
'/home/saulius/struct/CIF-dictionaries/cif_core.dic' dictionary named
'cif_core.dic' version 2.4.1 from 2010-06-29.

Automatic conversion script
Id: cif_fix_enum 1555 2011-01-17 13:19:09Z saulius 
;
_cod_original_sg_symbol_H-M Pnma
_cod_original_formula_sum C54H96Br6Cl4Cu7N20O12
_cod_database_code 7205875

loop_
_symmetry_equiv_pos_as_xyz
'x, y, z'
'-x+1/2, -y, z+1/2'
'x+1/2, -y+1/2, -z+1/2'
'-x, y+1/2, -z'
'-x, -y, -z'
'x-1/2, y, -z-1/2'
'-x-1/2, y-1/2, z-1/2'
'x, -y-1/2, z'

loop_
_atom_site_label
_atom_site_type_symbol
_atom_site_fract_x
_atom_site_fract_y
_atom_site_fract_z
_atom_site_U_iso_or_equiv
_atom_site_adp_type
_atom_site_occupancy
_atom_site_symmetry_multiplicity
_atom_site_calc_flag
_atom_site_refinement_flags
_atom_site_disorder_assembly
_atom_site_disorder_group
Br4 Br 0.52016(3) 0.2500 0.33678(5) 0.0871(2) Uani 1 2 d S . .
Br1 Br 0.07234(2) 0.01306(3) -0.08670(4) 0.09591(19) Uani 1 1 d . . .
Cu1 Cu 0.306637(17) 0.061198(18) -0.00006(3) 0.04202(12) Uani 1 1 d . . .
Cl1 Cl 0.31111(4) 0.10901(4) 0.17075(6) 0.0531(3) Uani 1 1 d . . .
O1 O 0.30341(7) 0.14835(7) -0.02729(12) 0.0343(6) Uani 1 1 d . . .
H1O H 0.3060 0.1518 -0.0728 0.041 Uiso 0.50 1 d PR . .
N1 N 0.22611(7) 0.05980(7) -0.01492(12) 0.0413(8) Uani 1 1 d R . .
C1 C 0.20693(7) -0.03821(7) -0.09290(12) 0.0865(17) Uani 1 1 d R . .
H1A H 0.2458 -0.0378 -0.1046 0.130 Uiso 1 1 calc R . .
H1B H 0.1876 -0.0445 -0.1501 0.130 Uiso 1 1 calc R . .
H1C H 0.1983 -0.0700 -0.0504 0.130 Uiso 1 1 calc R . .
Br2 Br 0.532420(18) 0.02906(2) -0.14689(4) 0.07140(14) Uani 1 1 d . . .
Cu2 Cu 0.245896(17) 0.179294(17) 0.05098(3) 0.03921(12) Uani 1 1 d . . .
O7 O 0.30906(13) 0.2500 0.0764(2) 0.0370(9) Uani 1 2 d S . .
O2 O 0.30886(10) -0.02484(11) 0.03878(19) 0.0521(8) Uani 1 1 d . . .
N2 N 0.19854(11) 0.11005(13) 0.0138(2) 0.0415(8) Uani 1 1 d . . .
C2 C 0.18975(16) 0.02108(17) -0.0513(3) 0.0527(12) Uani 1 1 d . . .
Br3 Br 0.12105(3) 0.2500 0.38443(5) 0.0830(2) Uani 1 2 d S . .
Cu3 Cu 0.365789(17) 0.181143(17) 0.03941(3) 0.03632(11) Uani 1 1 d . . .
Cl3 Cl 0.21539(6) 0.2500 -0.09020(9) 0.0476(4) Uani 1 2 d S . .
O3 O 0.30823(17) 0.1288(2) -0.2208(3) 0.1207(15) Uani 1 1 d . . .
N3 N 0.38554(11) 0.06331(12) -0.0289(2) 0.0396(8) Uani 1 1 d . . .
C3 C 0.13870(16) 0.04622(19) -0.0444(3) 0.0559(12) Uani 1 1 d . . .
Cu4 Cu 0.29396(5) 0.19474(5) -0.14197(7) 0.0615(3) Uani 0.50 1 d P . .
Cl4 Cl 0.38257(6) 0.2500 -0.11744(11) 0.0614(4) Uani 1 2 d S . .
O4 O 0.28448(6) 0.2500 -0.26273(12) 0.125(3) Uani 1 2 d S . .
H4O H 0.2937 0.2500 -0.3224 0.150 Uiso 1 2 d SR . .
H4O' H 0.2970 0.2792 -0.2366 0.150 Uiso 0.50 1 d PR . .
N4 N 0.41200(6) 0.1165 -0.01032(12) 0.0415(8) Uani 1 1 d R . .
C4 C 0.14462(6) 0.1030 -0.00437(12) 0.0502(11) Uani 1 1 d R . .
N5 N 0.20270(6) 0.2192 0.14586(12) 0.0397(8) Uani 1 1 d R . .
C5 C 0.10320(6) 0.1499 0.01316(12) 0.0839(18) Uani 1 1 d R . .
H5A H 0.0988 0.1552 0.0788 0.126 Uiso 1 1 calc R . .
H5B H 0.0687 0.1380 -0.0136 0.126 Uiso 1 1 calc R . .
H5C H 0.1151 0.1868 -0.0144 0.126 Uiso 1 1 calc R . .
N6 N 0.41668(11) 0.21929(11) 0.1250(2) 0.0376(8) Uani 1 1 d . . .
C6 C 0.40603(18) -0.03454(17) -0.1052(3) 0.0666(14) Uani 1 1 d . . .
H6A H 0.4086 -0.0614 -0.0534 0.100 Uiso 1 1 calc R . .
H6B H 0.4308 -0.0473 -0.1532 0.100 Uiso 1 1 calc R . .
H6C H 0.3691 -0.0347 -0.1286 0.100 Uiso 1 1 calc R . .
N7 N 0.32202(15) -0.09760(15) 0.1441(2) 0.0593(10) Uani 1 1 d . . .
C7 C 0.42087(15) 0.02700(15) -0.0750(3) 0.0447(10) Uani 1 1 d . . .
N8 N 0.3663(2) 0.0693(2) -0.3009(3) 0.1103(18) Uani 1 1 d . . .
C8 C 0.46978(15) 0.05734(16) -0.0848(3) 0.0479(11) Uani 1 1 d . . .
N9 N 0.3276(4) 0.2500 0.4290(5) 0.183(4) Uiso 1 2 d SD . .
C9 C 0.46330(15) 0.11356(15) -0.0442(3) 0.0449(10) Uani 1 1 d . . .
C10 C 0.50369(17) 0.16360(18) -0.0372(3) 0.0646(14) Uani 1 1 d . . .
H10A H 0.4880 0.1993 -0.0631 0.097 Uiso 1 1 calc R . .
H10B H 0.5364 0.1533 -0.0708 0.097 Uiso 1 1 calc R . .
H10C H 0.5127 0.1704 0.0268 0.097 Uiso 1 1 calc R . .
C11 C 0.1705(2) 0.13497(17) 0.2465(3) 0.0716(14) Uani 1 1 d . . .
H11A H 0.1327 0.1234 0.2387 0.107 Uiso 1 1 calc R . .
H11B H 0.1814 0.1283 0.3097 0.107 Uiso 1 1 calc R . .
H11C H 0.1932 0.1115 0.2060 0.107 Uiso 1 1 calc R . .
C12 C 0.17682(15) 0.20009(16) 0.2233(2) 0.0442(10) Uani 1 1 d . . .
C13 C 0.1606(2) 0.2500 0.2717(4) 0.0478(15) Uani 1 2 d S . .
C14 C 0.45897(19) 0.13491(17) 0.2130(3) 0.0728(15) Uani 1 1 d . . .
H14A H 0.4273 0.1192 0.2446 0.109 Uiso 1 1 calc R . .
H14B H 0.4908 0.1303 0.2517 0.109 Uiso 1 1 calc R . .
H14C H 0.4644 0.1135 0.1560 0.109 Uiso 1 1 calc R . .
C15 C 0.45020(15) 0.20023(15) 0.1924(3) 0.0445(10) Uani 1 1 d . . .
C16 C 0.4717(2) 0.2500 0.2363(4) 0.0481(15) Uani 1 2 d S . .
C17 C 0.31983(16) -0.04117(17) 0.1175(3) 0.0545(12) Uani 1 1 d . . .
H17 H 0.3271 -0.0118 0.1616 0.065 Uiso 1 1 calc R . .
C18 C 0.3113(3) -0.1450(2) 0.0809(4) 0.112(3) Uani 1 1 d . . .
H18A H 0.2773 -0.1641 0.0971 0.168 Uiso 1 1 calc R . .
H18B H 0.3406 -0.1737 0.0837 0.168 Uiso 1 1 calc R . .
H18C H 0.3087 -0.1291 0.0191 0.168 Uiso 1 1 calc R . .
C19 C 0.3341(3) -0.1146(3) 0.2401(4) 0.104(2) Uani 1 1 d . . .
H19A H 0.3450 -0.0798 0.2744 0.156 Uiso 1 1 calc R . .
H19B H 0.3633 -0.1435 0.2408 0.156 Uiso 1 1 calc R . .
H19C H 0.3018 -0.1317 0.2678 0.156 Uiso 1 1 calc R . .
C20 C 0.3559(3) 0.1145(3) -0.2484(4) 0.115(2) Uani 1 1 d . . .
H20 H 0.3853 0.1382 -0.2294 0.138 Uiso 1 1 calc R . .
C21 C 0.4210(3) 0.0556(5) -0.3308(6) 0.180(4) Uani 1 1 d . . .
H21A H 0.4209 0.0477 -0.3963 0.271 Uiso 1 1 calc R . .
H21B H 0.4341 0.0209 -0.2982 0.271 Uiso 1 1 calc R . .
H21C H 0.4447 0.0889 -0.3180 0.271 Uiso 1 1 calc R . .
C22 C 0.3200(3) 0.0304(3) -0.3249(7) 0.186(4) Uani 1 1 d . . .
H22A H 0.2994 0.0212 -0.2699 0.280 Uiso 1 1 calc R . .
H22B H 0.3336 -0.0060 -0.3519 0.280 Uiso 1 1 calc R . .
H22C H 0.2966 0.0505 -0.3686 0.280 Uiso 1 1 calc R . .
C23 C 0.3148(7) 0.2500 0.3295(8) 0.223(7) Uiso 1 2 d SD . .
O5 O 0.3380(6) 0.2149(5) 0.5734(9) 0.218(6) Uiso 0.50 1 d PD . .
C25 C 0.3159(10) 0.2500 0.5193(8) 0.51(3) Uiso 1 2 d SD . .
C24 C 0.3595(8) 0.1924(6) 0.4237(19) 0.247(12) Uiso 0.50 1 d PD . .
N10 N 0.0082(5) 0.2500 -0.1795(12) 0.350(10) Uiso 1 2 d SD . .
C27 C -0.0276(7) 0.1978(7) -0.158(2) 0.57(2) Uiso 1 1 d D . .
O6 O 0.0818(6) 0.2500 -0.2653(13) 0.446(12) Uiso 1 2 d SD . .
C26 C 0.0476(6) 0.2191(8) -0.2228(15) 0.48(3) Uiso 0.50 1 d PD . .
H7 H 0.3000 0.2501 0.1309 0.579 Uiso 1 2 d SR . .

loop_
_atom_site_aniso_label
_atom_site_aniso_U_11
_atom_site_aniso_U_22
_atom_site_aniso_U_33
_atom_site_aniso_U_23
_atom_site_aniso_U_13
_atom_site_aniso_U_12
Br4 0.0847(4) 0.0936(5) 0.0829(4) 0.000 -0.0509(4) 0.000
Br1 0.0621(3) 0.1103(4) 0.1154(4) -0.0003(3) -0.0346(3) -0.0274(3)
Cu1 0.0378(2) 0.0311(2) 0.0572(3) -0.01313(19) 0.0049(2) -0.00216(18)
Cl1 0.0748(6) 0.0445(5) 0.0400(5) 0.0019(4) 0.0001(5) -0.0035(5)
O1 0.0343(12) 0.0328(11) 0.0359(12) -0.0043(10) 0.0055(10) 0.0004(10)
N1 0.0387(15) 0.0371(15) 0.0481(17) -0.0071(13) 0.0048(14) -0.0050(13)
C1 0.085(3) 0.066(3) 0.108(4) -0.036(3) -0.023(3) -0.008(3)
Br2 0.0494(2) 0.0722(3) 0.0926(3) -0.0219(2) 0.0181(2) 0.0115(2)
Cu2 0.0423(2) 0.0285(2) 0.0468(2) -0.00651(18) 0.0143(2) -0.00109(18)
O7 0.0399(18) 0.0355(16) 0.0355(17) 0.000 0.0047(15) 0.000
O2 0.0584(16) 0.0345(12) 0.0634(17) -0.0037(12) 0.0039(14) -0.0054(12)
N2 0.0341(15) 0.0398(15) 0.0506(17) -0.0049(14) 0.0085(14) 0.0003(13)
C2 0.053(2) 0.047(2) 0.058(2) -0.0168(18) -0.0031(19) -0.0090(19)
Br3 0.0987(5) 0.0983(5) 0.0521(3) 0.000 0.0426(3) 0.000
Cu3 0.0371(2) 0.02623(18) 0.0457(2) -0.00795(17) -0.00378(19) 0.00156(17)
Cl3 0.0516(7) 0.0482(7) 0.0431(7) 0.000 -0.0030(6) 0.000
O3 0.122(3) 0.147(3) 0.093(3) -0.057(2) 0.027(2) -0.034(3)
N3 0.0373(15) 0.0314(14) 0.0501(17) -0.0118(13) -0.0018(14) 0.0009(13)
C3 0.052(2) 0.061(2) 0.055(2) -0.002(2) -0.0139(19) -0.015(2)
Cu4 0.0719(7) 0.0596(6) 0.0530(6) -0.0033(5) 0.0040(5) 0.0029(5)
Cl4 0.0602(9) 0.0551(8) 0.0689(9) 0.000 0.0102(8) 0.000
O4 0.110(4) 0.206(7) 0.058(3) 0.000 -0.001(3) 0.000
N4 0.0364(15) 0.0262(13) 0.0618(19) -0.0108(13) -0.0011(15) 0.0036(12)
C4 0.042(2) 0.062(2) 0.047(2) 0.0055(19) 0.0025(18) -0.0001(19)
N5 0.0477(16) 0.0248(12) 0.0465(16) -0.0031(12) 0.0171(14) -0.0007(13)
C5 0.051(3) 0.080(3) 0.121(4) -0.021(3) 0.002(3) 0.013(3)
N6 0.0432(16) 0.0244(12) 0.0451(16) -0.0001(12) -0.0058(14) 0.0029(12)
C6 0.064(3) 0.048(2) 0.088(3) -0.030(2) 0.009(2) 0.001(2)
N7 0.067(2) 0.0464(18) 0.064(2) -0.0008(17) 0.0043(18) -0.0071(17)
C7 0.0397(19) 0.0387(18) 0.055(2) -0.0147(17) 0.0006(17) 0.0034(16)
N8 0.127(4) 0.134(4) 0.069(3) -0.032(3) -0.023(3) 0.029(3)
C8 0.044(2) 0.045(2) 0.054(2) -0.0097(18) 0.0067(18) 0.0102(17)
C9 0.041(2) 0.0336(18) 0.061(2) 0.0000(17) 0.0007(18) 0.0001(16)
C10 0.045(2) 0.051(2) 0.098(3) -0.008(2) 0.007(2) -0.003(2)
C11 0.101(3) 0.041(2) 0.073(3) 0.011(2) 0.039(3) -0.005(2)
C12 0.047(2) 0.0418(18) 0.044(2) 0.0049(16) 0.0182(17) -0.0079(17)
C13 0.051(3) 0.054(3) 0.039(3) 0.000 0.020(2) 0.000
C14 0.088(3) 0.035(2) 0.096(3) 0.004(2) -0.035(3) 0.016(2)
C15 0.044(2) 0.0384(18) 0.051(2) 0.0042(17) -0.0108(18) 0.0110(16)
C16 0.045(3) 0.042(3) 0.057(3) 0.000 -0.018(3) 0.000
C17 0.054(2) 0.0399(19) 0.069(3) -0.0172(19) 0.011(2) -0.0053(19)
C18 0.192(7) 0.046(3) 0.098(4) -0.003(3) -0.016(4) -0.019(3)
C19 0.132(5) 0.085(4) 0.094(4) 0.014(3) -0.011(4) 0.000(4)
C20 0.116(4) 0.124(5) 0.104(4) -0.041(4) 0.031(4) -0.028(4)
C21 0.146(6) 0.267(9) 0.127(6) -0.039(6) 0.025(5) 0.083(6)
C22 0.181(7) 0.117(5) 0.261(9) -0.070(6) -0.113(6) 0.018(5)

loop_
_atom_type_symbol
_atom_type_description
_atom_type_scat_dispersion_real
_atom_type_scat_dispersion_imag
_atom_type_scat_source
C C 0.0033 0.0016 'International Tables Vol C Tables 4.2.6.8 and 6.1.1.4'
H H 0.0000 0.0000 'International Tables Vol C Tables 4.2.6.8 and 6.1.1.4'
N N 0.0061 0.0033 'International Tables Vol C Tables 4.2.6.8 and 6.1.1.4'
O O 0.0106 0.0060 'International Tables Vol C Tables 4.2.6.8 and 6.1.1.4'
Cl Cl 0.1484 0.1585 'International Tables Vol C Tables 4.2.6.8 and 6.1.1.4'
Cu Cu 0.3201 1.2651 'International Tables Vol C Tables 4.2.6.8 and 6.1.1.4'
Br Br -0.2901 2.4595 'International Tables Vol C Tables 4.2.6.8 and 6.1.1.4'

loop_
_geom_angle_atom_site_label_1
_geom_angle_atom_site_label_2
_geom_angle_atom_site_label_3
_geom_angle
_geom_angle_site_symmetry_1
_geom_angle_site_symmetry_3
_geom_angle_publ_flag
N3 Cu1 O1 88.47(9) . . ?
N3 Cu1 O2 93.20(11) . . ?
O1 Cu1 O2 175.11(10) . . ?
N3 Cu1 Cl1 98.34(9) . . ?
O1 Cu1 Cl1 78.08(5) . . ?
O2 Cu1 Cl1 97.12(8) . . ?
Cu2 O1 Cu3 98.21(8) . . ?
Cu2 O1 Cu4 102.64(8) . . ?
Cu2 O1 Cu1 105.33(8) . . ?
Cu3 O1 Cu1 103.93(8) . . ?
Cu4 O1 Cu1 133.42(9) . . ?
Cu2 O1 H1O 127.4 . . ?
Cu3 O1 H1O 111.8 . . ?
Cu1 O1 H1O 107.8 . . ?
C2 C1 H1A 109.5 . . ?
C2 C1 H1B 109.5 . . ?
H1A C1 H1B 109.5 . . ?
C2 C1 H1C 109.5 . . ?
H1A C1 H1C 109.5 . . ?
H1B C1 H1C 109.5 . . ?
O1 Cu2 N2 89.11(9) . . ?
O1 Cu2 O7 81.36(9) . . ?
N2 Cu2 O7 170.46(11) . . ?
O1 Cu2 Cl3 88.15(6) . . ?
N2 Cu2 Cl3 95.30(9) . . ?
O7 Cu2 Cl3 84.20(7) . . ?
O1 Cu2 Cu3 41.08(5) . . ?
N2 Cu2 Cu3 124.78(8) . . ?
O7 Cu2 Cu3 46.56(6) . . ?
Cl3 Cu2 Cu3 102.99(3) . . ?
O1 Cu2 Cu4 39.13(5) . . ?
N5 Cu2 Cu4 143.26(4) . . ?
N2 Cu2 Cu4 93.69(9) . . ?
O7 Cu2 Cu4 78.77(8) . . ?
Cl3 Cu2 Cu4 49.03(4) . . ?
Cu3 Cu2 Cu4 64.01(2) . . ?
Cu3 O7 Cu3 92.19(12) . 8_565 ?
Cu3 O7 Cu2 83.97(3) . . ?
Cu3 O7 Cu2 155.96(16) 8_565 . ?
Cu3 O7 Cu2 155.96(16) . 8_565 ?
Cu3 O7 Cu2 83.96(3) 8_565 8_565 ?
Cu2 O7 Cu2 89.94(11) . 8_565 ?
Cu3 O7 H7 114.7 . . ?
Cu3 O7 H7 114.5 8_565 . ?
Cu2 O7 H7 88.4 . . ?
Cu2 O7 H7 88.3 8_565 . ?
C17 O2 Cu1 123.5(2) . . ?
O1 Cu3 N6 167.93(10) . . ?
O1 Cu3 O7 83.67(9) . . ?
N6 Cu3 O7 86.42(11) . . ?
O1 Cu3 Cl4 85.42(6) . . ?
N6 Cu3 Cl4 100.46(9) . . ?
O7 Cu3 Cl4 84.23(8) . . ?
O1 Cu3 Cu2 40.71(5) . . ?
N6 Cu3 Cu2 127.27(8) . . ?
O7 Cu3 Cu2 49.47(7) . . ?
Cl4 Cu3 Cu2 101.65(4) . . ?
Cu4 Cl3 Cu4 62.03(6) 8_565 . ?
Cu4 Cl3 Cu2 73.27(4) 8_565 8_565 ?
Cu4 Cl3 Cu2 108.61(6) . 8_565 ?
Cu4 Cl3 Cu2 108.61(6) 8_565 . ?
Cu4 Cl3 Cu2 73.27(4) . . ?
Cu2 Cl3 Cu2 72.16(4) 8_565 . ?
C20 O3 Cu4 123.5(4) . . ?
C7 N3 Cu1 135.2(2) . . ?
C2 C3 Br1 126.5(3) . . ?
O3 Cu4 O1 94.25(15) . . ?
O3 Cu4 O4 88.83(14) . . ?
O1 Cu4 O4 176.71(8) . . ?
O3 Cu4 Cl3 137.28(14) . . ?
O1 Cu4 Cl3 95.90(7) . . ?
O4 Cu4 Cl3 82.58(6) . . ?
O3 Cu4 Cu4 141.07(14) . 8_565 ?
O1 Cu4 Cu4 121.82(6) . 8_565 ?
O4 Cu4 Cu4 54.91(4) . 8_565 ?
Cl3 Cu4 Cu4 58.98(3) . 8_565 ?
O3 Cu4 Cl4 108.03(14) . . ?
O1 Cu4 Cl4 92.30(7) . . ?
O4 Cu4 Cl4 85.64(6) . . ?
Cl3 Cu4 Cl4 112.87(5) . . ?
Cu4 Cu4 Cl4 60.55(3) 8_565 . ?
O3 Cu4 Cu2 122.19(14) . . ?
O1 Cu4 Cu2 38.22(5) . . ?
O4 Cu4 Cu2 140.07(6) . . ?
Cl3 Cu4 Cu2 57.70(4) . . ?
Cu4 Cu4 Cu2 96.52(2) 8_565 . ?
Cl4 Cu4 Cu2 104.93(5) . . ?
O3 Cu4 H1O 81.8 . . ?
O1 Cu4 H1O 12.8 . . ?
O4 Cu4 H1O 169.8 . . ?
Cl3 Cu4 H1O 107.2 . . ?
Cu4 Cu4 H1O 132.7 8_565 . ?
Cl4 Cu4 H1O 93.2 . . ?
Cu2 Cu4 H1O 50.0 . . ?
Cu4 Cl4 Cu4 58.91(6) . 8_565 ?
Cu4 Cl4 Cu3 105.18(6) . 8_565 ?
Cu4 Cl4 Cu3 73.43(4) 8_565 8_565 ?
Cu4 Cl4 Cu3 73.43(4) . . ?
Cu4 Cl4 Cu3 105.18(6) 8_565 . ?
Cu3 Cl4 Cu3 67.57(4) 8_565 . ?
Cu4 O4 Cu4 70.19(8) 8_565 . ?
Cu4 O4 H4O 139.2 8_565 . ?
Cu4 O4 H4O 139.2 . . ?
Cu4 O4 H4O' 92.6 . . ?
H4O O4 H4O' 110.7 . . ?
C12 N5 N5 108.44(15) . 8_565 ?
N5 N5 Cu2 117.3 8_565 . ?
C4 C5 H5A 109.5 . . ?
C4 C5 H5B 109.5 . . ?
H5A C5 H5B 109.5 . . ?
C4 C5 H5C 109.5 . . ?
H5A C5 H5C 109.5 . . ?
H5B C5 H5C 109.5 . . ?
C15 N6 N6 108.55(19) . 8_565 ?
C15 N6 Cu3 135.2(2) . . ?
N6 N6 Cu3 115.97(8) 8_565 . ?
C7 C6 H6A 109.5 . . ?
C7 C6 H6B 109.5 . . ?
H6A C6 H6B 109.5 . . ?
C7 C6 H6C 109.5 . . ?
H6A C6 H6C 109.5 . . ?
H6B C6 H6C 109.5 . . ?
C17 N7 C18 121.1(4) . . ?
C17 N7 C19 122.1(4) . . ?
C18 N7 C19 116.7(4) . . ?
N3 C7 C8 107.7(3) . . ?
N3 C7 C6 122.8(3) . . ?
C8 C7 C6 129.4(3) . . ?
C20 N8 C21 121.9(6) . . ?
C20 N8 C22 117.0(6) . . ?
C21 N8 C22 121.1(6) . . ?
C7 C8 C9 107.6(3) . . ?
C7 C8 Br2 125.8(3) . . ?
C9 C8 Br2 126.5(3) . . ?
C25 N9 C23 155.5(15) . . ?
C25 N9 C24 99.2(12) . . ?
C23 N9 C24 93.4(12) . . ?
C25 N9 C24 99.2(12) . 8_565 ?
C23 N9 C24 93.4(12) . 8_565 ?
C24 N9 C24 117.5(16) . 8_565 ?
C8 C9 C10 129.0(3) . . ?
C9 C10 H10A 109.5 . . ?
C9 C10 H10B 109.5 . . ?
H10A C10 H10B 109.5 . . ?
C9 C10 H10C 109.5 . . ?
H10A C10 H10C 109.5 . . ?
H10B C10 H10C 109.5 . . ?
C12 C11 H11A 109.5 . . ?
C12 C11 H11B 109.5 . . ?
H11A C11 H11B 109.5 . . ?
C12 C11 H11C 109.5 . . ?
H11A C11 H11C 109.5 . . ?
H11B C11 H11C 109.5 . . ?
C13 C12 C11 130.1(4) . . ?
C12 C13 C12 108.6(4) . 8_565 ?
C12 C13 Br3 125.7(2) . . ?
C12 C13 Br3 125.7(2) 8_565 . ?
C15 C14 H14A 109.5 . . ?
C15 C14 H14B 109.5 . . ?
H14A C14 H14B 109.5 . . ?
C15 C14 H14C 109.5 . . ?
H14A C14 H14C 109.5 . . ?
H14B C14 H14C 109.5 . . ?
N6 C15 C16 107.9(3) . . ?
N6 C15 C14 122.6(3) . . ?
C16 C15 C14 129.5(4) . . ?
C15 C16 C15 107.1(5) . 8_565 ?
C15 C16 Br4 126.5(2) . . ?
C15 C16 Br4 126.5(2) 8_565 . ?
O2 C17 N7 124.4(4) . . ?
O2 C17 H17 117.8 . . ?
N7 C17 H17 117.8 . . ?
N7 C18 H18A 109.5 . . ?
N7 C18 H18B 109.5 . . ?
H18A C18 H18B 109.5 . . ?
N7 C18 H18C 109.5 . . ?
H18A C18 H18C 109.5 . . ?
H18B C18 H18C 109.5 . . ?
N7 C19 H19A 109.5 . . ?
N7 C19 H19B 109.5 . . ?
H19A C19 H19B 109.5 . . ?
N7 C19 H19C 109.5 . . ?
H19A C19 H19C 109.5 . . ?
H19B C19 H19C 109.5 . . ?
O3 C20 N8 124.2(6) . . ?
O3 C20 H20 117.9 . . ?
N8 C20 H20 117.9 . . ?
N8 C21 H21A 109.5 . . ?
N8 C21 H21B 109.5 . . ?
H21A C21 H21B 109.5 . . ?
N8 C21 H21C 109.5 . . ?
H21A C21 H21C 109.5 . . ?
H21B C21 H21C 109.5 . . ?
N8 C22 H22A 109.5 . . ?
N8 C22 H22B 109.5 . . ?
H22A C22 H22B 109.5 . . ?
N8 C22 H22C 109.5 . . ?
H22A C22 H22C 109.5 . . ?
H22B C22 H22C 109.5 . . ?
C25 O5 O5 50.4(7) . 8_565 ?
O5 C25 O5 79.2(15) 8_565 . ?
O5 C25 N9 121.9(15) 8_565 . ?
O5 C25 N9 121.9(15) . . ?
C26 N10 C26 62.2(16) . 8_565 ?
C26 N10 C27 96.4(11) . . ?
C26 N10 C27 157.1(16) 8_565 . ?
C26 N10 C27 157.1(16) . 8_565 ?
C26 N10 C27 96.4(11) 8_565 8_565 ?
C27 N10 C27 103.3(17) . 8_565 ?
C26 O6 C26 67.4(18) 8_565 . ?
O6 C26 N10 115.1(16) . . ?
O6 C26 C26 56.3(9) . 8_565 ?
N10 C26 C26 58.9(8) . 8_565 ?

loop_
_geom_bond_atom_site_label_1
_geom_bond_atom_site_label_2
_geom_bond_distance
_geom_bond_site_symmetry_2
_geom_bond_publ_flag
Br4 C16 1.868(5) . ?
Br1 C3 1.879(4) . ?
Cu1 N3 1.965(3) . ?
Cu1 O1 1.9867(16) . ?
Cu1 O2 2.002(2) . ?
Cu1 Cl1 2.6862(10) . ?
O1 Cu2 1.9259(17) . ?
O1 Cu3 1.9404(17) . ?
O1 Cu4 1.965(2) . ?
O1 H1O 0.6643 . ?
C1 H1A 0.9600 . ?
C1 H1B 0.9600 . ?
C1 H1C 0.9600 . ?
Br2 C8 1.877(4) . ?
Cu2 N2 2.001(3) . ?
Cu2 O7 2.234(2) . ?
Cu2 Cl3 2.6807(11) . ?
Cu2 Cu3 2.9226(6) . ?
Cu2 Cu4 3.0372(12) . ?
O7 Cu3 2.134(2) . ?
O7 Cu3 2.134(2) 8_565 ?
O7 Cu2 2.234(2) 8_565 ?
O7 H7 0.8156 . ?
O2 C17 1.221(5) . ?
C2 C3 1.367(6) . ?
Br3 C13 1.889(5) . ?
Cu3 N6 1.945(3) . ?
Cu3 Cl4 2.7648(14) . ?
Cl3 Cu4 2.3947(16) 8_565 ?
Cl3 Cu4 2.3947(16) . ?
Cl3 Cu2 2.6807(11) 8_565 ?
O3 C20 1.268(7) . ?
O3 Cu4 1.892(4) . ?
N3 C7 1.356(4) . ?
Cu4 O4 2.1464(17) . ?
Cu4 Cu4 2.468(2) 8_565 ?
Cu4 Cl4 2.5095(18) . ?
Cu4 H1O 1.4134 . ?
Cl4 Cu4 2.5095(18) 8_565 ?
Cl4 Cu3 2.7648(14) 8_565 ?
O4 Cu4 2.1464(17) 8_565 ?
O4 H4O 0.8900 . ?
O4 H4O' 0.8123 . ?
C4 C5 1.4742 . ?
N5 N5 1.3736 8_565 ?
C5 H5A 0.9600 . ?
C5 H5B 0.9600 . ?
C5 H5C 0.9600 . ?
N6 C15 1.338(4) . ?
N6 N6 1.371(5) 8_565 ?
C6 C7 1.486(5) . ?
C6 H6A 0.9600 . ?
C6 H6B 0.9600 . ?
C6 H6C 0.9600 . ?
N7 C17 1.318(5) . ?
N7 C18 1.420(6) . ?
N7 C19 1.464(7) . ?
C7 C8 1.377(5) . ?
N8 C20 1.285(8) . ?
N8 C21 1.433(9) . ?
N8 C22 1.465(9) . ?
C8 C9 1.394(5) . ?
N9 C25 1.332(13) . ?
N9 C24 1.504(14) . ?
N9 C24 1.504(14) 8_565 ?
C9 C10 1.491(5) . ?
C10 H10A 0.9600 . ?
C10 H10B 0.9600 . ?
C10 H10C 0.9600 . ?
C11 C12 1.500(5) . ?
C11 H11A 0.9600 . ?
C11 H11B 0.9600 . ?
C11 H11C 0.9600 . ?
C12 C13 1.372(5) . ?
C13 C12 1.372(5) 8_565 ?
C14 C15 1.504(5) . ?
C14 H14A 0.9600 . ?
C14 H14B 0.9600 . ?
C14 H14C 0.9600 . ?
C15 C16 1.382(5) . ?
C16 C15 1.382(5) 8_565 ?
C17 H17 0.9300 . ?
C18 H18A 0.9600 . ?
C18 H18B 0.9600 . ?
C18 H18C 0.9600 . ?
C19 H19A 0.9600 . ?
C19 H19B 0.9600 . ?
C19 H19C 0.9600 . ?
C20 H20 0.9300 . ?
C21 H21A 0.9600 . ?
C21 H21B 0.9600 . ?
C21 H21C 0.9600 . ?
C22 H22A 0.9600 . ?
C22 H22B 0.9600 . ?
C22 H22C 0.9600 . ?
O5 C25 1.228(14) . ?
O5 O5 1.57(2) 8_565 ?
C25 O5 1.228(14) 8_565 ?
N10 C26 1.336(15) . ?
N10 C26 1.336(15) 8_565 ?
O6 C26 1.242(16) 8_565 ?
O6 C26 1.242(16) . ?
C26 C26 1.38(4) 8_565 ?
